data_4023917
loop_
_publ_author_name
'Michael S. Wilson'
'Albert Padwa'

_publ_section_title
;
 A Stereoselective Approach to the Azaspiro[5.5]undecane Ring System
 Using a Conjugate Addition/Dipolar Cycloaddition Cascade: Application
 to the Total Synthesis of (+-)-2,7,8-epi-Perhydrohistrionicotoxin
;
_journal_name_full 'Journal of Organic Chemistry'
_journal_page_first 9601
_journal_page_last 9609
_journal_paper_doi 10.1021/jo801295e
_journal_volume 73
_journal_year 2008
_chemical_formula_sum 'C32 H47 N O6 S2 Si'
_chemical_formula_weight 633.92
_chemical_name_systematic
; 
 ? 
;
_space_group_IT_number 14
_symmetry_cell_setting monoclinic
_symmetry_space_group_name_Hall '-P 2yn'
_symmetry_space_group_name_H-M 'P 1 21/n 1'
_atom_sites_solution_hydrogens geom
_atom_sites_solution_primary direct
_atom_sites_solution_secondary difmap
_audit_creation_method SHELXL-97
_cell_angle_alpha 90.00
_cell_angle_beta 109.276(3)
_cell_angle_gamma 90.00
_cell_formula_units_Z 4
_cell_length_a 11.9551(9)
_cell_length_b 18.5416(14)
_cell_length_c 15.8097(12)
_cell_measurement_reflns_used 9651
_cell_measurement_temperature 173(2)
_cell_measurement_theta_max 66.89
_cell_measurement_theta_min 2.96
_cell_volume 3308.0(4)
_computing_cell_refinement 'Bruker SMART'
_computing_data_collection 'Bruker SMART'
_computing_data_reduction 'Bruker SAINT'
_computing_molecular_graphics 'Bruker SHELXTL'
_computing_publication_material 'Bruker SHELXTL'
_computing_structure_refinement 'SHELXL-97 (Sheldrick, 1997)'
_computing_structure_solution 'SHELXS-97 (Sheldrick, 1990)'
_diffrn_ambient_temperature 173(2)
_diffrn_measured_fraction_theta_full 0.943
_diffrn_measured_fraction_theta_max 0.943
_diffrn_measurement_device_type 'CCD area detector'
_diffrn_measurement_method 'phi and omega scans'
_diffrn_radiation_monochromator graphite
_diffrn_radiation_source 'fine-focus sealed tube'
_diffrn_radiation_type CuK\a
_diffrn_radiation_wavelength 1.54178
_diffrn_reflns_av_R_equivalents 0.0356
_diffrn_reflns_av_sigmaI/netI 0.0384
_diffrn_reflns_limit_h_max 12
_diffrn_reflns_limit_h_min -14
_diffrn_reflns_limit_k_max 21
_diffrn_reflns_limit_k_min -20
_diffrn_reflns_limit_l_max 18
_diffrn_reflns_limit_l_min -18
_diffrn_reflns_number 15780
_diffrn_reflns_theta_full 66.88
_diffrn_reflns_theta_max 66.88
_diffrn_reflns_theta_min 3.80
_exptl_absorpt_coefficient_mu 2.154
_exptl_absorpt_correction_T_max 1.00
_exptl_absorpt_correction_T_min 0.681082
_exptl_absorpt_correction_type multi-scan
_exptl_crystal_colour colorless
_exptl_crystal_density_diffrn 1.273
_exptl_crystal_density_method 'not measured'
_exptl_crystal_description plate
_exptl_crystal_F_000 1360
_exptl_crystal_size_max 0.42
_exptl_crystal_size_mid 0.25
_exptl_crystal_size_min 0.16
_refine_diff_density_max 0.310
_refine_diff_density_min -0.275
_refine_diff_density_rms 0.052
_refine_ls_extinction_method none
_refine_ls_goodness_of_fit_ref 1.198
_refine_ls_hydrogen_treatment mixed
_refine_ls_matrix_type full
_refine_ls_number_parameters 385
_refine_ls_number_reflns 5547
_refine_ls_number_restraints 0
_refine_ls_restrained_S_all 1.198
_refine_ls_R_factor_all 0.0498
_refine_ls_R_factor_gt 0.0405
_refine_ls_shift/su_max 0.001
_refine_ls_shift/su_mean 0.000
_refine_ls_structure_factor_coef Fsqd
_refine_ls_weighting_details 'calc w=1/[\s^2^(Fo^2^)+(0.0600P)^2^+0.0000P] where P=(Fo^2^+2Fc^2^)/3'
_refine_ls_weighting_scheme calc
_refine_ls_wR_factor_gt 0.1070
_refine_ls_wR_factor_ref 0.1111
_reflns_number_gt 4694
_reflns_number_total 5547
_reflns_threshold_expression >2sigma(I)
_cod_data_source_file jo801295e_si_002.cif
_cod_data_source_block Diasteromer_17a
_cod_depositor_comments
;
The following automatic conversions were performed:
'_symmetry_cell_setting' value 'Monoclinic' changed to 'monoclinic'
according to '/home/saulius/struct/CIF-dictionaries/cif_core.dic'
dictionary named 'cif_core.dic' version 2.4.1 from 2010-06-29.

Automatic conversion script
Id: cif_fix_enum 1527 2010-12-29 10:47:43Z saulius 
;
_cod_original_sg_symbol_H-M 'P 21/n'
_cod_database_code 4023917

loop_
_symmetry_equiv_pos_as_xyz
'x, y, z'
'-x+1/2, y+1/2, -z+1/2'
'-x, -y, -z'
'x-1/2, -y-1/2, z-1/2'

loop_
_atom_site_label
_atom_site_type_symbol
_atom_site_fract_x
_atom_site_fract_y
_atom_site_fract_z
_atom_site_U_iso_or_equiv
_atom_site_adp_type
_atom_site_occupancy
_atom_site_symmetry_multiplicity
_atom_site_calc_flag
_atom_site_refinement_flags
_atom_site_disorder_assembly
_atom_site_disorder_group
C1 C 1.07452(18) 0.17723(11) 0.97853(14) 0.0269(5) Uani 1 1 d . . .
H1A H 1.1050 0.1686 1.0440 0.032 Uiso 1 1 calc R . .
H1B H 1.1347 0.2045 0.9611 0.032 Uiso 1 1 calc R . .
C2 C 1.04535(17) 0.10459(11) 0.92660(13) 0.0228(4) Uani 1 1 d . . .
H2 H 1.0392 0.0667 0.9699 0.027 Uiso 1 1 calc R . .
C3 C 0.91842(17) 0.12259(11) 0.86554(13) 0.0210(4) Uani 1 1 d . . .
C4 C 0.91505(17) 0.18256(10) 0.79883(13) 0.0219(4) Uani 1 1 d . . .
H4A H 0.8390 0.1830 0.7486 0.026 Uiso 1 1 calc R . .
H4B H 0.9814 0.1784 0.7747 0.026 Uiso 1 1 calc R . .
C5 C 0.92842(17) 0.25017(11) 0.85968(13) 0.0226(4) Uani 1 1 d . . .
C6 C 0.80809(19) 0.28763(12) 0.84162(15) 0.0299(5) Uani 1 1 d . . .
H6A H 0.7479 0.2512 0.8424 0.036 Uiso 1 1 calc R . .
H6B H 0.8141 0.3228 0.8900 0.036 Uiso 1 1 calc R . .
C7 C 0.76792(19) 0.32670(13) 0.75131(16) 0.0359(6) Uani 1 1 d . . .
H7A H 0.7529 0.2908 0.7024 0.043 Uiso 1 1 calc R . .
H7B H 0.6927 0.3524 0.7439 0.043 Uiso 1 1 calc R . .
C8 C 0.8604(2) 0.38042(12) 0.74415(16) 0.0355(5) Uani 1 1 d . . .
H8A H 0.8343 0.4019 0.6834 0.043 Uiso 1 1 calc R . .
H8B H 0.8681 0.4198 0.7880 0.043 Uiso 1 1 calc R . .
C9 C 0.97944(19) 0.34424(11) 0.76181(14) 0.0268(5) Uani 1 1 d . . .
H9 H 1.0390 0.3820 0.7613 0.032 Uiso 1 1 calc R . .
C10 C 1.02301(18) 0.30479(11) 0.85299(13) 0.0237(4) Uani 1 1 d . . .
H10 H 1.0954 0.2767 0.8552 0.028 Uiso 1 1 calc R . .
C11 C 1.0590(2) 0.35844(12) 0.93222(15) 0.0324(5) Uani 1 1 d . . .
H11A H 0.9862 0.3809 0.9370 0.039 Uiso 1 1 calc R . .
H11B H 1.0967 0.3310 0.9881 0.039 Uiso 1 1 calc R . .
C12 C 1.1435(2) 0.41832(12) 0.92600(15) 0.0362(5) Uani 1 1 d . . .
H12A H 1.2105 0.3967 0.9113 0.043 Uiso 1 1 calc R . .
H12B H 1.1013 0.4513 0.8765 0.043 Uiso 1 1 calc R . .
C13 C 1.1916(3) 0.46143(14) 1.01160(16) 0.0483(7) Uani 1 1 d . . .
H13A H 1.1242 0.4796 1.0287 0.058 Uiso 1 1 calc R . .
H13B H 1.2387 0.4290 1.0600 0.058 Uiso 1 1 calc R . .
C14 C 1.2681(3) 0.52456(16) 1.0049(2) 0.0653(9) Uani 1 1 d . . .
H14A H 1.3353 0.5071 0.9881 0.098 Uiso 1 1 calc R . .
H14B H 1.2975 0.5492 1.0629 0.098 Uiso 1 1 calc R . .
H14C H 1.2211 0.5583 0.9592 0.098 Uiso 1 1 calc R . .
C15 C 0.67741(17) 0.07643(11) 0.80069(14) 0.0249(5) Uani 1 1 d . . .
C16 C 0.61997(19) 0.06163(12) 0.86170(15) 0.0292(5) Uani 1 1 d . . .
H16 H 0.6603 0.0376 0.9164 0.035 Uiso 1 1 calc R . .
C17 C 0.5035(2) 0.08219(13) 0.84203(16) 0.0383(6) Uani 1 1 d . . .
H17 H 0.4627 0.0718 0.8830 0.046 Uiso 1 1 calc R . .
C18 C 0.4457(2) 0.11785(14) 0.76311(18) 0.0452(6) Uani 1 1 d . . .
H18 H 0.3656 0.1324 0.7505 0.054 Uiso 1 1 calc R . .
C19 C 0.5028(2) 0.13259(14) 0.70231(17) 0.0447(6) Uani 1 1 d . . .
H19 H 0.4622 0.1572 0.6482 0.054 Uiso 1 1 calc R . .
C20 C 0.61984(19) 0.11130(12) 0.72033(15) 0.0346(5) Uani 1 1 d . . .
H20 H 0.6597 0.1204 0.6785 0.042 Uiso 1 1 calc R . .
C21 C 1.11730(18) -0.00568(12) 0.83341(14) 0.0269(5) Uani 1 1 d . . .
C22 C 1.10769(18) -0.06402(12) 0.88552(15) 0.0285(5) Uani 1 1 d . . .
H22 H 1.1290 -0.0592 0.9487 0.034 Uiso 1 1 calc R . .
C23 C 1.0671(2) -0.12879(13) 0.84495(15) 0.0340(5) Uani 1 1 d . . .
H23 H 1.0593 -0.1689 0.8799 0.041 Uiso 1 1 calc R . .
C24 C 1.0375(2) -0.13555(14) 0.75265(16) 0.0383(6) Uani 1 1 d . . .
H24 H 1.0086 -0.1803 0.7245 0.046 Uiso 1 1 calc R . .
C25 C 1.0497(2) -0.07787(14) 0.70174(16) 0.0411(6) Uani 1 1 d . . .
H25 H 1.0308 -0.0833 0.6388 0.049 Uiso 1 1 calc R . .
C26 C 1.0892(2) -0.01192(13) 0.74131(15) 0.0358(6) Uani 1 1 d . . .
H26 H 1.0969 0.0282 0.7062 0.043 Uiso 1 1 calc R . .
C27 C 1.21440(19) 0.27363(14) 0.71257(16) 0.0372(6) Uani 1 1 d . . .
H27A H 1.2429 0.3118 0.7575 0.056 Uiso 1 1 calc R . .
H27B H 1.2695 0.2682 0.6788 0.056 Uiso 1 1 calc R . .
H27C H 1.2095 0.2281 0.7426 0.056 Uiso 1 1 calc R . .
C28 C 1.0692(2) 0.39061(12) 0.59084(15) 0.0352(5) Uani 1 1 d . . .
H28A H 0.9885 0.4057 0.5561 0.053 Uiso 1 1 calc R . .
H28B H 1.1186 0.3910 0.5522 0.053 Uiso 1 1 calc R . .
H28C H 1.1023 0.4239 0.6410 0.053 Uiso 1 1 calc R . .
C29 C 1.0145(2) 0.23016(12) 0.54147(14) 0.0320(5) Uani 1 1 d . . .
C30 C 1.0163(2) 0.15397(13) 0.57963(17) 0.0447(6) Uani 1 1 d . . .
H30A H 0.9615 0.1516 0.6140 0.067 Uiso 1 1 calc R . .
H30B H 1.0967 0.1425 0.6190 0.067 Uiso 1 1 calc R . .
H30C H 0.9920 0.1191 0.5303 0.067 Uiso 1 1 calc R . .
C31 C 0.8886(2) 0.24722(16) 0.48084(19) 0.0585(8) Uani 1 1 d . . .
H31A H 0.8637 0.2116 0.4324 0.088 Uiso 1 1 calc R . .
H31B H 0.8866 0.2955 0.4552 0.088 Uiso 1 1 calc R . .
H31C H 0.8347 0.2455 0.5160 0.088 Uiso 1 1 calc R . .
C32 C 1.0988(3) 0.23262(16) 0.48638(18) 0.0546(8) Uani 1 1 d . . .
H32A H 1.0739 0.1968 0.4382 0.082 Uiso 1 1 calc R . .
H32B H 1.1796 0.2218 0.5253 0.082 Uiso 1 1 calc R . .
H32C H 1.0966 0.2808 0.4604 0.082 Uiso 1 1 calc R . .
N1 N 0.95996(15) 0.21768(9) 0.95288(11) 0.0250(4) Uani 1 1 d . . .
O1 O 0.87635(12) 0.15666(7) 0.93208(9) 0.0239(3) Uani 1 1 d . . .
O2 O 0.83909(12) 0.02736(8) 0.73815(9) 0.0294(3) Uani 1 1 d . . .
O3 O 0.85059(12) -0.00700(7) 0.89309(9) 0.0286(3) Uani 1 1 d . . .
O4 O 1.26392(12) 0.06790(8) 0.96422(10) 0.0343(4) Uani 1 1 d . . .
O5 O 1.17181(13) 0.12836(8) 0.81841(10) 0.0356(4) Uani 1 1 d . . .
O6 O 0.96984(12) 0.29422(7) 0.69009(9) 0.0256(3) Uani 1 1 d . . .
S1 S 0.82433(4) 0.04530(3) 0.82194(3) 0.02240(14) Uani 1 1 d . . .
S2 S 1.16219(4) 0.07815(3) 0.88514(3) 0.02694(15) Uani 1 1 d . . .
Si1 Si 1.06553(5) 0.29794(3) 0.63472(4) 0.02434(15) Uani 1 1 d . . .

loop_
_atom_site_aniso_label
_atom_site_aniso_U_11
_atom_site_aniso_U_22
_atom_site_aniso_U_33
_atom_site_aniso_U_23
_atom_site_aniso_U_13
_atom_site_aniso_U_12
C1 0.0252(11) 0.0289(12) 0.0232(11) 0.0013(9) 0.0034(9) -0.0029(9)
C2 0.0211(10) 0.0252(11) 0.0201(11) 0.0051(8) 0.0043(8) -0.0022(8)
C3 0.0197(10) 0.0227(11) 0.0205(11) -0.0002(8) 0.0064(8) -0.0022(8)
C4 0.0225(10) 0.0218(11) 0.0201(11) 0.0035(8) 0.0053(8) 0.0001(8)
C5 0.0240(10) 0.0237(11) 0.0210(11) 0.0019(8) 0.0085(9) 0.0006(8)
C6 0.0278(11) 0.0292(12) 0.0359(13) 0.0012(10) 0.0149(10) 0.0027(9)
C7 0.0290(12) 0.0347(13) 0.0447(14) 0.0114(11) 0.0129(11) 0.0131(10)
C8 0.0428(14) 0.0266(12) 0.0391(14) 0.0088(10) 0.0165(11) 0.0090(10)
C9 0.0330(12) 0.0211(11) 0.0285(12) 0.0015(9) 0.0129(9) -0.0013(9)
C10 0.0249(10) 0.0216(11) 0.0258(11) 0.0007(8) 0.0098(9) -0.0006(8)
C11 0.0419(13) 0.0271(12) 0.0303(12) -0.0050(9) 0.0147(10) -0.0057(10)
C12 0.0428(14) 0.0311(13) 0.0329(13) -0.0032(10) 0.0101(11) -0.0090(10)
C13 0.0569(17) 0.0430(16) 0.0393(15) -0.0113(12) 0.0079(13) -0.0160(13)
C14 0.077(2) 0.0468(18) 0.058(2) -0.0057(15) 0.0026(16) -0.0268(16)
C15 0.0195(10) 0.0245(11) 0.0277(12) -0.0035(9) 0.0038(9) 0.0007(8)
C16 0.0286(11) 0.0284(12) 0.0311(12) -0.0045(9) 0.0104(10) -0.0022(9)
C17 0.0320(12) 0.0429(15) 0.0437(15) -0.0105(11) 0.0173(11) -0.0042(11)
C18 0.0245(12) 0.0495(16) 0.0597(17) -0.0048(13) 0.0110(12) 0.0068(11)
C19 0.0320(13) 0.0462(16) 0.0465(16) 0.0076(12) 0.0004(11) 0.0081(11)
C20 0.0282(12) 0.0376(14) 0.0341(13) 0.0030(10) 0.0050(10) 0.0003(10)
C21 0.0209(10) 0.0318(12) 0.0286(12) 0.0038(9) 0.0087(9) 0.0071(9)
C22 0.0243(11) 0.0344(13) 0.0286(12) 0.0034(10) 0.0110(9) 0.0051(9)
C23 0.0323(12) 0.0315(13) 0.0423(14) 0.0024(11) 0.0179(11) 0.0040(10)
C24 0.0310(12) 0.0407(14) 0.0436(15) -0.0095(11) 0.0126(11) 0.0047(11)
C25 0.0437(14) 0.0475(16) 0.0287(13) -0.0045(11) 0.0075(11) 0.0144(12)
C26 0.0373(13) 0.0397(14) 0.0317(13) 0.0081(10) 0.0133(11) 0.0139(11)
C27 0.0251(12) 0.0444(15) 0.0400(14) 0.0127(11) 0.0078(10) -0.0021(10)
C28 0.0390(13) 0.0335(14) 0.0342(13) 0.0061(10) 0.0139(11) -0.0028(10)
C29 0.0379(13) 0.0307(12) 0.0265(12) 0.0008(9) 0.0095(10) 0.0016(10)
C30 0.0649(18) 0.0305(14) 0.0397(14) -0.0027(11) 0.0186(13) -0.0048(12)
C31 0.0527(17) 0.0564(19) 0.0454(17) -0.0119(14) -0.0122(13) 0.0040(14)
C32 0.080(2) 0.0498(17) 0.0468(16) -0.0080(13) 0.0383(15) -0.0072(15)
N1 0.0274(9) 0.0241(9) 0.0237(9) -0.0016(7) 0.0090(7) -0.0076(7)
O1 0.0266(7) 0.0239(8) 0.0239(7) -0.0012(6) 0.0117(6) -0.0042(6)
O2 0.0283(8) 0.0333(9) 0.0265(8) -0.0048(6) 0.0087(6) 0.0003(6)
O3 0.0271(8) 0.0241(8) 0.0318(9) 0.0070(6) 0.0058(6) -0.0008(6)
O4 0.0214(8) 0.0384(9) 0.0378(9) 0.0047(7) 0.0028(7) -0.0006(7)
O5 0.0336(9) 0.0356(9) 0.0429(10) 0.0138(7) 0.0199(7) 0.0021(7)
O6 0.0266(7) 0.0245(8) 0.0253(8) 0.0002(6) 0.0082(6) -0.0015(6)
S1 0.0203(3) 0.0218(3) 0.0238(3) 0.0003(2) 0.0054(2) -0.00044(19)
S2 0.0211(3) 0.0292(3) 0.0306(3) 0.0070(2) 0.0086(2) 0.0013(2)
Si1 0.0233(3) 0.0261(3) 0.0228(3) 0.0034(2) 0.0064(2) -0.0013(2)

loop_
_atom_type_symbol
_atom_type_description
_atom_type_scat_dispersion_real
_atom_type_scat_dispersion_imag
_atom_type_scat_source
C C 0.0181 0.0091 'International Tables Vol C Tables 4.2.6.8 and 6.1.1.4'
H H 0.0000 0.0000 'International Tables Vol C Tables 4.2.6.8 and 6.1.1.4'
N N 0.0311 0.0180 'International Tables Vol C Tables 4.2.6.8 and 6.1.1.4'
O O 0.0492 0.0322 'International Tables Vol C Tables 4.2.6.8 and 6.1.1.4'
Si Si 0.2541 0.3302 'International Tables Vol C Tables 4.2.6.8 and 6.1.1.4'
S S 0.3331 0.5567 'International Tables Vol C Tables 4.2.6.8 and 6.1.1.4'

loop_
_geom_angle_atom_site_label_1
_geom_angle_atom_site_label_2
_geom_angle_atom_site_label_3
_geom_angle
_geom_angle_site_symmetry_1
_geom_angle_site_symmetry_3
_geom_angle_publ_flag
N1 C1 C2 105.40(16) . . ?
C3 C2 C1 98.38(15) . . ?
C3 C2 S2 123.61(14) . . ?
C1 C2 S2 111.29(14) . . ?
O1 C3 C4 104.34(15) . . ?
O1 C3 C2 98.35(14) . . ?
C4 C3 C2 112.76(16) . . ?
O1 C3 S1 107.44(12) . . ?
C4 C3 S1 116.27(13) . . ?
C2 C3 S1 115.21(14) . . ?
C3 C4 C5 100.73(14) . . ?
N1 C5 C6 106.06(15) . . ?
N1 C5 C10 111.88(16) . . ?
C6 C5 C10 110.60(17) . . ?
N1 C5 C4 102.84(15) . . ?
C6 C5 C4 110.52(16) . . ?
C10 C5 C4 114.41(16) . . ?
C7 C6 C5 111.93(17) . . ?
C8 C7 C6 111.59(19) . . ?
C9 C8 C7 111.01(18) . . ?
O6 C9 C8 108.33(17) . . ?
O6 C9 C10 110.15(16) . . ?
C8 C9 C10 112.87(17) . . ?
C11 C10 C9 111.67(17) . . ?
C11 C10 C5 112.34(16) . . ?
C9 C10 C5 110.15(17) . . ?
C12 C11 C10 115.43(17) . . ?
C13 C12 C11 113.04(19) . . ?
C14 C13 C12 114.0(2) . . ?
C16 C15 C20 121.3(2) . . ?
C16 C15 S1 119.48(16) . . ?
C20 C15 S1 119.07(17) . . ?
C17 C16 C15 119.0(2) . . ?
C16 C17 C18 120.3(2) . . ?
C19 C18 C17 120.7(2) . . ?
C18 C19 C20 119.9(2) . . ?
C15 C20 C19 118.8(2) . . ?
C26 C21 C22 121.3(2) . . ?
C26 C21 S2 119.59(17) . . ?
C22 C21 S2 119.09(16) . . ?
C23 C22 C21 119.4(2) . . ?
C22 C23 C24 119.9(2) . . ?
C25 C24 C23 120.4(2) . . ?
C24 C25 C26 120.6(2) . . ?
C25 C26 C21 118.5(2) . . ?
C31 C29 C30 108.7(2) . . ?
C31 C29 C32 109.5(2) . . ?
C30 C29 C32 108.9(2) . . ?
C31 C29 Si1 110.58(17) . . ?
C30 C29 Si1 110.41(15) . . ?
C32 C29 Si1 108.74(17) . . ?
O1 N1 C1 99.70(14) . . ?
O1 N1 C5 98.92(13) . . ?
C1 N1 C5 111.94(15) . . ?
C3 O1 N1 97.12(13) . . ?
C9 O6 Si1 120.01(12) . . ?
O2 S1 O3 120.32(9) . . ?
O2 S1 C15 108.51(9) . . ?
O3 S1 C15 108.33(9) . . ?
O2 S1 C3 106.55(9) . . ?
O3 S1 C3 106.72(9) . . ?
C15 S1 C3 105.45(9) . . ?
O5 S2 O4 118.20(9) . . ?
O5 S2 C21 108.50(10) . . ?
O4 S2 C21 109.16(10) . . ?
O5 S2 C2 110.54(9) . . ?
O4 S2 C2 104.76(9) . . ?
C21 S2 C2 104.87(9) . . ?
O6 Si1 C27 108.56(9) . . ?
O6 Si1 C28 109.95(9) . . ?
C27 Si1 C28 109.69(11) . . ?
O6 Si1 C29 106.55(9) . . ?
C27 Si1 C29 110.49(11) . . ?
C28 Si1 C29 111.52(10) . . ?

loop_
_geom_bond_atom_site_label_1
_geom_bond_atom_site_label_2
_geom_bond_distance
_geom_bond_site_symmetry_2
_geom_bond_publ_flag
C1 N1 1.495(3) . ?
C1 C2 1.556(3) . ?
C2 C3 1.542(3) . ?
C2 S2 1.796(2) . ?
C3 O1 1.452(2) . ?
C3 C4 1.524(3) . ?
C3 S1 1.812(2) . ?
C4 C5 1.556(3) . ?
C5 N1 1.520(2) . ?
C5 C6 1.537(3) . ?
C5 C10 1.547(3) . ?
C6 C7 1.530(3) . ?
C7 C8 1.519(3) . ?
C8 C9 1.514(3) . ?
C9 O6 1.440(2) . ?
C9 C10 1.545(3) . ?
C10 C11 1.545(3) . ?
C11 C12 1.526(3) . ?
C12 C13 1.512(3) . ?
C13 C14 1.511(4) . ?
C15 C16 1.384(3) . ?
C15 C20 1.389(3) . ?
C15 S1 1.772(2) . ?
C16 C17 1.377(3) . ?
C17 C18 1.379(3) . ?
C18 C19 1.377(3) . ?
C19 C20 1.390(3) . ?
C21 C26 1.387(3) . ?
C21 C22 1.387(3) . ?
C21 S2 1.756(2) . ?
C22 C23 1.373(3) . ?
C23 C24 1.389(3) . ?
C24 C25 1.375(3) . ?
C25 C26 1.384(3) . ?
C27 Si1 1.855(2) . ?
C28 Si1 1.859(2) . ?
C29 C31 1.527(3) . ?
C29 C30 1.534(3) . ?
C29 C32 1.535(3) . ?
C29 Si1 1.879(2) . ?
N1 O1 1.473(2) . ?
O2 S1 1.4321(14) . ?
O3 S1 1.4390(14) . ?
O4 S2 1.4403(15) . ?
O5 S2 1.4397(15) . ?
O6 Si1 1.6555(14) . ?

loop_
_geom_torsion_atom_site_label_1
_geom_torsion_atom_site_label_2
_geom_torsion_atom_site_label_3
_geom_torsion_atom_site_label_4
_geom_torsion
_geom_torsion_site_symmetry_1
_geom_torsion_site_symmetry_2
_geom_torsion_site_symmetry_3
_geom_torsion_site_symmetry_4
_geom_torsion_publ_flag
N1 C1 C2 C3 9.50(19) . . . . ?
N1 C1 C2 S2 140.64(13) . . . . ?
C1 C2 C3 O1 -43.57(16) . . . . ?
S2 C2 C3 O1 -166.16(14) . . . . ?
C1 C2 C3 C4 65.88(19) . . . . ?
S2 C2 C3 C4 -56.7(2) . . . . ?
C1 C2 C3 S1 -157.39(13) . . . . ?
S2 C2 C3 S1 80.02(18) . . . . ?
O1 C3 C4 C5 26.06(18) . . . . ?
C2 C3 C4 C5 -79.59(19) . . . . ?
S1 C3 C4 C5 144.17(13) . . . . ?
C3 C4 C5 N1 10.14(18) . . . . ?
C3 C4 C5 C6 -102.71(17) . . . . ?
C3 C4 C5 C10 131.68(17) . . . . ?
N1 C5 C6 C7 176.85(17) . . . . ?
C10 C5 C6 C7 55.4(2) . . . . ?
C4 C5 C6 C7 -72.4(2) . . . . ?
C5 C6 C7 C8 -55.7(3) . . . . ?
C6 C7 C8 C9 54.8(3) . . . . ?
C7 C8 C9 O6 66.9(2) . . . . ?
C7 C8 C9 C10 -55.3(3) . . . . ?
O6 C9 C10 C11 168.30(16) . . . . ?
C8 C9 C10 C11 -70.5(2) . . . . ?
O6 C9 C10 C5 -66.1(2) . . . . ?
C8 C9 C10 C5 55.1(2) . . . . ?
N1 C5 C10 C11 -46.9(2) . . . . ?
C6 C5 C10 C11 71.1(2) . . . . ?
C4 C5 C10 C11 -163.37(17) . . . . ?
N1 C5 C10 C9 -172.12(16) . . . . ?
C6 C5 C10 C9 -54.1(2) . . . . ?
C4 C5 C10 C9 71.4(2) . . . . ?
C9 C10 C11 C12 -50.3(3) . . . . ?
C5 C10 C11 C12 -174.60(19) . . . . ?
C10 C11 C12 C13 -170.4(2) . . . . ?
C11 C12 C13 C14 -175.6(2) . . . . ?
C20 C15 C16 C17 -0.2(3) . . . . ?
S1 C15 C16 C17 -176.08(17) . . . . ?
C15 C16 C17 C18 -0.8(3) . . . . ?
C16 C17 C18 C19 0.9(4) . . . . ?
C17 C18 C19 C20 0.1(4) . . . . ?
C16 C15 C20 C19 1.1(3) . . . . ?
S1 C15 C20 C19 177.04(18) . . . . ?
C18 C19 C20 C15 -1.1(4) . . . . ?
C26 C21 C22 C23 -1.5(3) . . . . ?
S2 C21 C22 C23 176.83(16) . . . . ?
C21 C22 C23 C24 0.8(3) . . . . ?
C22 C23 C24 C25 0.6(3) . . . . ?
C23 C24 C25 C26 -1.4(3) . . . . ?
C24 C25 C26 C21 0.7(3) . . . . ?
C22 C21 C26 C25 0.7(3) . . . . ?
S2 C21 C26 C25 -177.54(17) . . . . ?
C2 C1 N1 O1 27.27(17) . . . . ?
C2 C1 N1 C5 -76.52(19) . . . . ?
C6 C5 N1 O1 74.00(17) . . . . ?
C10 C5 N1 O1 -165.33(15) . . . . ?
C4 C5 N1 O1 -42.09(16) . . . . ?
C6 C5 N1 C1 178.30(16) . . . . ?
C10 C5 N1 C1 -61.0(2) . . . . ?
C4 C5 N1 C1 62.22(19) . . . . ?
C4 C3 O1 N1 -53.22(16) . . . . ?
C2 C3 O1 N1 62.96(15) . . . . ?
S1 C3 O1 N1 -177.22(11) . . . . ?
C1 N1 O1 C3 -55.93(15) . . . . ?
C5 N1 O1 C3 58.31(15) . . . . ?
C8 C9 O6 Si1 127.34(15) . . . . ?
C10 C9 O6 Si1 -108.77(16) . . . . ?
C16 C15 S1 O2 145.90(17) . . . . ?
C20 C15 S1 O2 -30.1(2) . . . . ?
C16 C15 S1 O3 13.71(19) . . . . ?
C20 C15 S1 O3 -162.29(17) . . . . ?
C16 C15 S1 C3 -100.25(18) . . . . ?
C20 C15 S1 C3 83.75(19) . . . . ?
O1 C3 S1 O2 160.84(12) . . . . ?
C4 C3 S1 O2 44.44(16) . . . . ?
C2 C3 S1 O2 -90.73(15) . . . . ?
O1 C3 S1 O3 -69.43(14) . . . . ?
C4 C3 S1 O3 174.17(14) . . . . ?
C2 C3 S1 O3 39.00(16) . . . . ?
O1 C3 S1 C15 45.64(15) . . . . ?
C4 C3 S1 C15 -70.75(16) . . . . ?
C2 C3 S1 C15 154.07(14) . . . . ?
C26 C21 S2 O5 -4.93(19) . . . . ?
C22 C21 S2 O5 176.76(16) . . . . ?
C26 C21 S2 O4 -135.00(17) . . . . ?
C22 C21 S2 O4 46.69(19) . . . . ?
C26 C21 S2 C2 113.21(17) . . . . ?
C22 C21 S2 C2 -65.11(18) . . . . ?
C3 C2 S2 O5 50.82(19) . . . . ?
C1 C2 S2 O5 -65.72(16) . . . . ?
C3 C2 S2 O4 179.17(16) . . . . ?
C1 C2 S2 O4 62.63(15) . . . . ?
C3 C2 S2 C21 -65.92(18) . . . . ?
C1 C2 S2 C21 177.53(14) . . . . ?
C9 O6 Si1 C27 65.93(16) . . . . ?
C9 O6 Si1 C28 -54.06(16) . . . . ?
C9 O6 Si1 C29 -175.06(14) . . . . ?
C31 C29 Si1 O6 58.46(19) . . . . ?
C30 C29 Si1 O6 -61.91(18) . . . . ?
C32 C29 Si1 O6 178.68(16) . . . . ?
C31 C29 Si1 C27 176.20(18) . . . . ?
C30 C29 Si1 C27 55.83(19) . . . . ?
C32 C29 Si1 C27 -63.58(19) . . . . ?
C31 C29 Si1 C28 -61.5(2) . . . . ?
C30 C29 Si1 C28 178.10(16) . . . . ?
C32 C29 Si1 C28 58.70(19) . . . . ?
